data_7004645
loop_
_publ_author_name
'Zhang, Hui-Miao'
'Fu, Wen-Fu'
'Gan, Xin'
'Xu, Yan-Qing'
'Wang, Jun'
'Xu, Quan-Qing'
'Chi, Shao-Ming'

_publ_section_title
;
 A flexible 1,8-naphthyridyl derivative and its Zn(II) complexes:
 synthesis, structures, spectroscopic properties and recognition of
 Cd(II)
;
_journal_issue 47
_journal_name_full 'Dalton Transactions'
_journal_page_first 6817
_journal_page_last 6824
_journal_paper_doi 10.1039/b809701a
_journal_year 2008
_chemical_formula_moiety 'C50 H52 N12 O14 Zn4, C H2 Cl2'
_chemical_formula_sum 'C51 H54 Cl2 N12 O14 Zn4'
_chemical_formula_weight 1391.52
_chemical_name_systematic
;
?
;
_space_group_IT_number 14
_symmetry_cell_setting monoclinic
_symmetry_space_group_name_Hall '-P 2yn'
_symmetry_space_group_name_H-M 'P 1 21/n 1'
_atom_sites_solution_hydrogens geom
_atom_sites_solution_primary direct
_atom_sites_solution_secondary difmap
_audit_creation_method SHELXL-97
_cell_angle_alpha 90.00
_cell_angle_beta 109.311(2)
_cell_angle_gamma 90.00
_cell_formula_units_Z 2
_cell_length_a 18.411(2)
_cell_length_b 8.6379(8)
_cell_length_c 19.976(2)
_cell_measurement_reflns_used 3097
_cell_measurement_temperature 298(2)
_cell_measurement_theta_max 25.25
_cell_measurement_theta_min 2.595
_cell_volume 2998.1(5)
_computing_cell_refinement 'Bruker SMART'
_computing_data_collection 'Bruker SMART'
_computing_data_reduction 'Bruker SHELXTL'
_computing_molecular_graphics 'Bruker SHELXTL'
_computing_publication_material 'Bruker SHELXTL'
_computing_structure_refinement 'SHELXL-97 (Sheldrick, 1997)'
_computing_structure_solution 'SHELXS-97 (Sheldrick, 1990)'
_diffrn_ambient_temperature 298(2)
_diffrn_measured_fraction_theta_full 0.987
_diffrn_measured_fraction_theta_max 0.987
_diffrn_measurement_device_type 'CCD area detector'
_diffrn_measurement_method 'phi and omega scans'
_diffrn_radiation_monochromator graphite
_diffrn_radiation_source 'fine-focus sealed tube'
_diffrn_radiation_type MoK\a
_diffrn_radiation_wavelength 0.71073
_diffrn_reflns_av_R_equivalents 0.0520
_diffrn_reflns_av_sigmaI/netI 0.0645
_diffrn_reflns_limit_h_max 19
_diffrn_reflns_limit_h_min -21
_diffrn_reflns_limit_k_max 10
_diffrn_reflns_limit_k_min -9
_diffrn_reflns_limit_l_max 23
_diffrn_reflns_limit_l_min -23
_diffrn_reflns_number 14847
_diffrn_reflns_theta_full 25.01
_diffrn_reflns_theta_max 25.01
_diffrn_reflns_theta_min 1.30
_exptl_absorpt_coefficient_mu 1.742
_exptl_absorpt_correction_T_max 0.840
_exptl_absorpt_correction_T_min 0.708
_exptl_absorpt_correction_type multi-scan
_exptl_absorpt_process_details sadabs
_exptl_crystal_colour colorless
_exptl_crystal_density_diffrn 1.541
_exptl_crystal_density_method 'not measured'
_exptl_crystal_description block
_exptl_crystal_F_000 1420
_exptl_crystal_size_max 0.21
_exptl_crystal_size_mid 0.17
_exptl_crystal_size_min 0.10
_refine_diff_density_max 0.516
_refine_diff_density_min -0.462
_refine_diff_density_rms 0.063
_refine_ls_extinction_method none
_refine_ls_goodness_of_fit_ref 0.968
_refine_ls_hydrogen_treatment constr
_refine_ls_matrix_type full
_refine_ls_number_parameters 411
_refine_ls_number_reflns 5225
_refine_ls_number_restraints 0
_refine_ls_restrained_S_all 0.968
_refine_ls_R_factor_all 0.1078
_refine_ls_R_factor_gt 0.0521
_refine_ls_shift/su_max 0.105
_refine_ls_shift/su_mean 0.003
_refine_ls_structure_factor_coef Fsqd
_refine_ls_weighting_details 'calc w=1/[\s^2^(Fo^2^)+(0.0622P)^2^+0.0000P] where P=(Fo^2^+2Fc^2^)/3'
_refine_ls_weighting_scheme calc
_refine_ls_wR_factor_gt 0.1162
_refine_ls_wR_factor_ref 0.1342
_reflns_number_gt 2786
_reflns_number_total 5293
_reflns_threshold_expression >2sigma(I)
_cod_data_source_file b809701a.txt
_cod_data_source_block 2
_cod_original_sg_symbol_Hall -P2yn
_cod_original_sg_symbol_H-M P21/n
_cod_database_code 7004645

loop_
_symmetry_equiv_pos_as_xyz
'x, y, z'
'-x+1/2, y+1/2, -z+1/2'
'-x, -y, -z'
'x-1/2, -y-1/2, z-1/2'

loop_
_atom_site_label
_atom_site_type_symbol
_atom_site_fract_x
_atom_site_fract_y
_atom_site_fract_z
_atom_site_U_iso_or_equiv
_atom_site_adp_type
_atom_site_occupancy
_atom_site_symmetry_multiplicity
_atom_site_calc_flag
_atom_site_refinement_flags
_atom_site_disorder_assembly
_atom_site_disorder_group
Zn1 Zn 0.34512(3) 0.39270(7) 0.12676(3) 0.0543(2) Uani 1 1 d . . .
Zn2 Zn 0.26042(4) 0.60514(10) -0.02503(3) 0.0764(3) Uani 1 1 d . . .
N1 N 0.3337(3) 0.1607(5) 0.1379(2) 0.0638(12) Uani 1 1 d . . .
N2 N 0.4416(3) 0.1727(5) 0.1042(2) 0.0622(12) Uani 1 1 d . . .
N3 N 0.5481(3) 0.1891(7) 0.0707(3) 0.0768(14) Uani 1 1 d . . .
N4 N 0.1991(3) 0.4951(6) -0.1211(3) 0.0731(14) Uani 1 1 d . . .
N5 N 0.3229(3) 0.5175(5) -0.1204(2) 0.0642(12) Uani 1 1 d . . .
N6 N 0.4504(3) 0.5486(6) -0.1151(3) 0.0763(14) Uani 1 1 d . . .
O1 O 0.3374(2) 0.4665(5) 0.03363(18) 0.0738(11) Uani 1 1 d . . .
H1 H 0.3746 0.4317 0.0151 0.089 Uiso 1 1 calc R . .
O2 O 0.2550(2) 0.5076(5) 0.1364(2) 0.0728(11) Uani 1 1 d . . .
O3 O 0.1914(3) 0.6152(7) 0.0337(3) 0.1171(19) Uani 1 1 d . . .
O4 O 0.4392(2) 0.4854(4) 0.19636(19) 0.0650(10) Uani 1 1 d . . .
O5 O 0.3912(3) 0.3832(6) 0.2732(3) 0.1165(18) Uani 1 1 d . . .
O6 O 0.3039(3) 0.8164(7) -0.0360(3) 0.1040(15) Uani 1 1 d . . .
O7 O 0.1825(10) 0.8469(15) -0.0778(7) 0.154(6) Uani 0.65(2) 1 d P A 1
Cl1 Cl 0.0381(3) 0.1390(5) 0.00707(18) 0.261(2) Uani 1 1 d . . .
C1 C 0.3933(4) 0.0842(6) 0.1271(3) 0.0616(15) Uani 1 1 d . . .
C2 C 0.4996(4) 0.1017(8) 0.0924(3) 0.0692(15) Uani 1 1 d . . .
C3 C 0.5137(5) -0.0626(8) 0.1017(4) 0.089(2) Uani 1 1 d . . .
H3 H 0.5553 -0.1086 0.0928 0.107 Uiso 1 1 calc R . .
C4 C 0.4642(5) -0.1469(8) 0.1239(4) 0.103(2) Uani 1 1 d . . .
H4 H 0.4721 -0.2529 0.1306 0.123 Uiso 1 1 calc R . .
C5 C 0.4016(4) -0.0798(7) 0.1370(3) 0.0823(19) Uani 1 1 d . . .
C6 C 0.3471(5) -0.1536(8) 0.1604(4) 0.103(2) Uani 1 1 d . . .
H6 H 0.3509 -0.2598 0.1683 0.124 Uiso 1 1 calc R . .
C7 C 0.2887(5) -0.0750(8) 0.1719(4) 0.098(2) Uani 1 1 d . . .
H7 H 0.2525 -0.1274 0.1866 0.117 Uiso 1 1 calc R . .
C8 C 0.2832(4) 0.0823(7) 0.1617(3) 0.0761(18) Uani 1 1 d . . .
C9 C 0.2207(4) 0.1690(9) 0.1754(4) 0.104(2) Uani 1 1 d . . .
H9A H 0.1768 0.1025 0.1677 0.155 Uiso 1 1 calc R . .
H9B H 0.2066 0.2560 0.1438 0.155 Uiso 1 1 calc R . .
H9C H 0.2377 0.2049 0.2236 0.155 Uiso 1 1 calc R . .
C10 C 0.2518(4) 0.4634(7) -0.1546(3) 0.0654(15) Uani 1 1 d . . .
C11 C 0.3788(4) 0.4911(7) -0.1491(3) 0.0691(17) Uani 1 1 d . . .
C12 C 0.3639(5) 0.4099(9) -0.2123(4) 0.097(2) Uani 1 1 d . . .
H12 H 0.4037 0.3905 -0.2302 0.116 Uiso 1 1 calc R . .
C13 C 0.2933(7) 0.3595(9) -0.2475(4) 0.108(3) Uani 1 1 d . . .
H13 H 0.2837 0.3083 -0.2905 0.130 Uiso 1 1 calc R . .
C14 C 0.2317(5) 0.3837(8) -0.2195(4) 0.091(2) Uani 1 1 d . . .
C15 C 0.1561(7) 0.3408(11) -0.2484(5) 0.131(3) Uani 1 1 d . . .
H15 H 0.1406 0.2849 -0.2906 0.157 Uiso 1 1 calc R . .
C16 C 0.1038(6) 0.3771(12) -0.2176(5) 0.129(4) Uani 1 1 d . . .
H16 H 0.0523 0.3514 -0.2397 0.155 Uiso 1 1 calc R . .
C17 C 0.1268(4) 0.4545(10) -0.1517(4) 0.103(2) Uani 1 1 d . . .
C18 C 0.0712(4) 0.4938(13) -0.1138(5) 0.148(4) Uani 1 1 d . . .
H18A H 0.0772 0.4216 -0.0758 0.222 Uiso 1 1 calc R . .
H18B H 0.0196 0.4883 -0.1464 0.222 Uiso 1 1 calc R . .
H18C H 0.0814 0.5967 -0.0948 0.222 Uiso 1 1 calc R . .
C19 C 0.1972(4) 0.5662(9) 0.0937(4) 0.0813(19) Uani 1 1 d . . .
C20 C 0.1269(4) 0.5885(11) 0.1174(4) 0.130(3) Uani 1 1 d . . .
H20A H 0.1124 0.4908 0.1321 0.195 Uiso 1 1 calc R . .
H20B H 0.0850 0.6287 0.0786 0.195 Uiso 1 1 calc R . .
H20C H 0.1393 0.6600 0.1564 0.195 Uiso 1 1 calc R . .
C21 C 0.4382(3) 0.4616(8) 0.2579(3) 0.0684(16) Uani 1 1 d . . .
C22 C 0.4985(5) 0.5357(14) 0.3173(4) 0.166(5) Uani 1 1 d . . .
H22A H 0.4849 0.5281 0.3596 0.248 Uiso 1 1 calc R . .
H22B H 0.5029 0.6428 0.3063 0.248 Uiso 1 1 calc R . .
H22C H 0.5467 0.4846 0.3245 0.248 Uiso 1 1 calc R . .
C23 C 0.247(3) 0.899(5) -0.0587(11) 0.068(13) Uani 0.48(12) 1 d P A 1
C24 C 0.2558(18) 1.072(2) -0.0699(11) 0.152(13) Uani 0.64(4) 1 d P A 1
H24A H 0.3048 1.1065 -0.0387 0.228 Uiso 0.64(4) 1 calc PR A 1
H24B H 0.2155 1.1276 -0.0598 0.228 Uiso 0.64(4) 1 calc PR A 1
H24C H 0.2525 1.0901 -0.1182 0.228 Uiso 0.64(4) 1 calc PR A 1
C34 C 0.5341(3) 0.3495(8) 0.0546(3) 0.0706(17) Uani 1 1 d . . .
H34A H 0.4806 0.3621 0.0254 0.085 Uiso 1 1 calc R . .
H34B H 0.5654 0.3822 0.0265 0.085 Uiso 1 1 calc R . .
C25 C 0.0698(14) -0.061(2) 0.0248(12) 0.163(8) Uani 0.50 1 d P . .
H25A H 0.0973 -0.0816 0.0745 0.195 Uiso 0.50 1 calc PR . .
H25B H 0.0991 -0.0975 -0.0045 0.195 Uiso 0.50 1 calc PR . .
O8 O 0.3343(11) 1.061(3) -0.0504(11) 0.115(9) Uani 0.35(2) 1 d P A 2
C27 C 0.2139(15) 1.002(4) -0.0398(17) 0.103(14) Uani 0.36(4) 1 d P A 2
H27A H 0.2108 1.1122 -0.0375 0.155 Uiso 0.36(4) 1 calc PR A 2
H27B H 0.2083 0.9569 0.0022 0.155 Uiso 0.36(4) 1 calc PR A 2
H27C H 0.1735 0.9643 -0.0807 0.155 Uiso 0.36(4) 1 calc PR A 2
C26 C 0.289(5) 0.957(6) -0.0452(19) 0.09(2) Uani 0.52(12) 1 d P A 2

loop_
_atom_site_aniso_label
_atom_site_aniso_U_11
_atom_site_aniso_U_22
_atom_site_aniso_U_33
_atom_site_aniso_U_23
_atom_site_aniso_U_13
_atom_site_aniso_U_12
Zn1 0.0606(4) 0.0487(4) 0.0545(4) 0.0052(3) 0.0201(3) -0.0050(3)
Zn2 0.0682(5) 0.1003(6) 0.0547(4) 0.0138(4) 0.0124(3) 0.0132(4)
N1 0.089(3) 0.046(3) 0.062(3) -0.008(2) 0.031(3) -0.011(3)
N2 0.073(3) 0.054(3) 0.062(3) -0.005(2) 0.027(2) 0.012(3)
N3 0.072(3) 0.087(4) 0.067(3) 0.001(3) 0.019(3) 0.023(3)
N4 0.045(3) 0.092(4) 0.068(3) 0.006(3) 0.000(2) 0.001(3)
N5 0.066(3) 0.073(3) 0.054(3) 0.006(2) 0.021(2) 0.004(3)
N6 0.071(4) 0.077(4) 0.091(4) 0.005(3) 0.041(3) 0.009(3)
O1 0.054(2) 0.114(3) 0.058(2) 0.030(2) 0.0249(19) 0.022(2)
O2 0.067(3) 0.081(3) 0.081(3) 0.001(2) 0.039(2) 0.003(2)
O3 0.068(3) 0.188(6) 0.098(4) 0.024(4) 0.031(3) 0.047(3)
O4 0.069(3) 0.069(2) 0.058(2) -0.006(2) 0.022(2) 0.004(2)
O5 0.140(5) 0.114(4) 0.108(4) 0.002(3) 0.058(4) -0.032(4)
O6 0.089(4) 0.119(5) 0.104(4) -0.002(3) 0.032(3) 0.025(3)
O7 0.145(13) 0.135(11) 0.196(12) 0.003(8) 0.075(10) 0.004(8)
Cl1 0.402(7) 0.232(5) 0.119(2) 0.017(3) 0.042(3) -0.019(4)
C1 0.083(4) 0.041(3) 0.054(3) -0.008(3) 0.014(3) -0.009(3)
C2 0.077(4) 0.068(4) 0.059(3) -0.008(3) 0.019(3) 0.003(4)
C3 0.096(5) 0.079(5) 0.087(5) -0.017(4) 0.021(4) 0.034(4)
C4 0.132(7) 0.065(5) 0.104(6) -0.013(4) 0.029(5) 0.015(5)
C5 0.104(5) 0.056(4) 0.085(4) -0.012(3) 0.027(4) 0.002(4)
C6 0.135(7) 0.044(4) 0.122(6) 0.006(4) 0.031(6) -0.027(5)
C7 0.118(7) 0.066(5) 0.106(6) 0.011(4) 0.033(5) -0.025(4)
C8 0.092(5) 0.060(4) 0.079(4) 0.000(3) 0.031(4) -0.027(4)
C9 0.105(6) 0.101(5) 0.127(6) -0.002(5) 0.068(5) -0.026(5)
C10 0.073(4) 0.064(4) 0.052(3) 0.010(3) 0.012(3) 0.003(3)
C11 0.100(5) 0.062(4) 0.057(3) 0.013(3) 0.041(4) 0.021(4)
C12 0.120(7) 0.090(5) 0.090(5) 0.007(5) 0.048(5) 0.021(5)
C13 0.182(9) 0.083(6) 0.063(4) -0.007(4) 0.048(6) 0.015(6)
C14 0.109(6) 0.080(5) 0.063(4) 0.001(4) -0.002(4) -0.005(5)
C15 0.152(10) 0.107(7) 0.092(6) -0.016(5) -0.016(7) -0.002(7)
C16 0.105(7) 0.124(8) 0.101(7) 0.017(6) -0.045(6) -0.029(6)
C17 0.064(5) 0.123(6) 0.102(6) 0.040(5) 0.001(4) -0.003(4)
C18 0.046(4) 0.221(11) 0.155(8) 0.057(8) 0.003(5) -0.016(6)
C19 0.064(4) 0.098(5) 0.091(5) -0.016(4) 0.039(4) -0.004(4)
C20 0.065(5) 0.211(10) 0.129(6) -0.029(6) 0.054(5) 0.006(5)
C21 0.061(4) 0.077(4) 0.071(4) -0.008(3) 0.027(3) 0.001(3)
C22 0.133(7) 0.289(14) 0.082(5) -0.067(7) 0.045(5) -0.093(8)
C23 0.05(2) 0.087(17) 0.063(10) -0.014(12) 0.018(10) 0.011(18)
C24 0.21(3) 0.095(14) 0.116(13) 0.003(10) -0.001(16) -0.026(15)
C34 0.056(4) 0.097(5) 0.067(4) 0.019(3) 0.031(3) 0.002(3)
C25 0.21(2) 0.113(15) 0.154(17) -0.019(13) 0.046(16) -0.067(15)
O8 0.074(13) 0.139(18) 0.140(15) -0.013(12) 0.049(11) -0.019(11)
C27 0.084(18) 0.10(3) 0.12(2) -0.002(18) 0.022(15) 0.026(16)
C26 0.11(5) 0.08(3) 0.087(13) 0.026(13) 0.02(2) 0.03(3)

loop_
_atom_type_symbol
_atom_type_description
_atom_type_scat_dispersion_real
_atom_type_scat_dispersion_imag
_atom_type_scat_source
C C 0.0033 0.0016 'International Tables Vol C Tables 4.2.6.8 and 6.1.1.4'
H H 0.0000 0.0000 'International Tables Vol C Tables 4.2.6.8 and 6.1.1.4'
N N 0.0061 0.0033 'International Tables Vol C Tables 4.2.6.8 and 6.1.1.4'
O O 0.0106 0.0060 'International Tables Vol C Tables 4.2.6.8 and 6.1.1.4'
Zn Zn 0.2839 1.4301 'International Tables Vol C Tables 4.2.6.8 and 6.1.1.4'
Cl Cl 0.1484 0.1585 'International Tables Vol C Tables 4.2.6.8 and 6.1.1.4'

loop_
_geom_angle_atom_site_label_1
_geom_angle_atom_site_label_2
_geom_angle_atom_site_label_3
_geom_angle
_geom_angle_site_symmetry_1
_geom_angle_site_symmetry_3
_geom_angle_publ_flag
O1 Zn1 O4 108.03(16) . . ?
O1 Zn1 O2 97.47(16) . . ?
O4 Zn1 O2 106.92(16) . . ?
O1 Zn1 N1 117.01(18) . . ?
O4 Zn1 N1 114.60(18) . . ?
O2 Zn1 N1 111.12(19) . . ?
O1 Zn2 O3 98.79(18) . . ?
O1 Zn2 O6 112.72(19) . . ?
O3 Zn2 O6 112.0(2) . . ?
O1 Zn2 N4 109.79(19) . . ?
O3 Zn2 N4 107.6(2) . . ?
O6 Zn2 N4 114.7(2) . . ?
C8 N1 C1 119.8(5) . . ?
C8 N1 Zn1 129.6(4) . . ?
C1 N1 Zn1 110.1(4) . . ?
C2 N2 C1 117.2(5) . . ?
C2 N3 C34 121.9(5) . . ?
C17 N4 C10 119.3(6) . . ?
C17 N4 Zn2 134.3(6) . . ?
C10 N4 Zn2 106.4(4) . . ?
C10 N5 C11 118.3(5) . . ?
C11 N6 C34 122.1(5) . 3_665 ?
Zn1 O1 Zn2 126.64(19) . . ?
Zn1 O1 H1 116.7 . . ?
Zn2 O1 H1 116.7 . . ?
C19 O2 Zn1 134.0(4) . . ?
C19 O3 Zn2 133.2(4) . . ?
C21 O4 Zn1 109.1(4) . . ?
C23 O6 C26 42.2(16) . . ?
C23 O6 Zn2 104(3) . . ?
C26 O6 Zn2 145(4) . . ?
C25 Cl1 C25 87.9(11) . 3 ?
N1 C1 N2 115.6(5) . . ?
N1 C1 C5 120.9(6) . . ?
N2 C1 C5 123.5(6) . . ?
N2 C2 N3 117.4(6) . . ?
N2 C2 C3 123.8(6) . . ?
N3 C2 C3 118.9(6) . . ?
C4 C3 C2 117.3(7) . . ?
C4 C3 H3 121.3 . . ?
C2 C3 H3 121.3 . . ?
C3 C4 C5 121.9(7) . . ?
C3 C4 H4 119.0 . . ?
C5 C4 H4 119.0 . . ?
C4 C5 C6 127.3(7) . . ?
C4 C5 C1 116.3(7) . . ?
C6 C5 C1 116.4(7) . . ?
C7 C6 C5 121.9(7) . . ?
C7 C6 H6 119.1 . . ?
C5 C6 H6 119.1 . . ?
C6 C7 C8 119.7(7) . . ?
C6 C7 H7 120.1 . . ?
C8 C7 H7 120.1 . . ?
N1 C8 C7 121.3(7) . . ?
N1 C8 C9 118.7(6) . . ?
C7 C8 C9 120.0(7) . . ?
C8 C9 H9A 109.5 . . ?
C8 C9 H9B 109.5 . . ?
H9A C9 H9B 109.5 . . ?
C8 C9 H9C 109.5 . . ?
H9A C9 H9C 109.5 . . ?
H9B C9 H9C 109.5 . . ?
N5 C10 N4 114.1(5) . . ?
N5 C10 C14 123.7(6) . . ?
N4 C10 C14 122.2(6) . . ?
N5 C11 N6 118.2(5) . . ?
N5 C11 C12 121.4(7) . . ?
N6 C11 C12 120.4(6) . . ?
C13 C12 C11 120.6(7) . . ?
C13 C12 H12 119.7 . . ?
C11 C12 H12 119.7 . . ?
C12 C13 C14 120.4(7) . . ?
C12 C13 H13 119.8 . . ?
C14 C13 H13 119.8 . . ?
C15 C14 C10 116.3(8) . . ?
C15 C14 C13 128.2(9) . . ?
C10 C14 C13 115.4(7) . . ?
C16 C15 C14 121.8(9) . . ?
C16 C15 H15 119.1 . . ?
C14 C15 H15 119.1 . . ?
C15 C16 C17 120.0(8) . . ?
C15 C16 H16 120.0 . . ?
C17 C16 H16 120.0 . . ?
N4 C17 C16 120.3(8) . . ?
N4 C17 C18 117.3(8) . . ?
C16 C17 C18 122.4(8) . . ?
C17 C18 H18A 109.5 . . ?
C17 C18 H18B 109.5 . . ?
H18A C18 H18B 109.5 . . ?
C17 C18 H18C 109.5 . . ?
H18A C18 H18C 109.5 . . ?
H18B C18 H18C 109.5 . . ?
O2 C19 O3 125.9(6) . . ?
O2 C19 C20 117.6(7) . . ?
O3 C19 C20 116.4(7) . . ?
C19 C20 H20A 109.5 . . ?
C19 C20 H20B 109.5 . . ?
H20A C20 H20B 109.5 . . ?
C19 C20 H20C 109.5 . . ?
H20A C20 H20C 109.5 . . ?
H20B C20 H20C 109.5 . . ?
O5 C21 O4 125.5(6) . . ?
O5 C21 C22 116.6(6) . . ?
O4 C21 C22 117.9(6) . . ?
C21 C22 H22A 109.5 . . ?
C21 C22 H22B 109.5 . . ?
H22A C22 H22B 109.5 . . ?
C21 C22 H22C 109.5 . . ?
H22A C22 H22C 109.5 . . ?
H22B C22 H22C 109.5 . . ?
O7 C23 O6 122(4) . . ?
O7 C23 C24 117(2) . . ?
O6 C23 C24 120(4) . . ?
N3 C34 N6 115.6(5) . 3_665 ?
N3 C34 H34A 108.4 . . ?
N6 C34 H34A 108.4 3_665 . ?
N3 C34 H34B 108.4 . . ?
N6 C34 H34B 108.4 3_665 . ?
H34A C34 H34B 107.4 . . ?
Cl1 C25 Cl1 92.1(11) . 3 ?
Cl1 C25 H25A 113.3 . . ?
Cl1 C25 H25A 113.3 3 . ?
Cl1 C25 H25B 113.3 . . ?
Cl1 C25 H25B 113.3 3 . ?
H25A C25 H25B 110.6 . . ?
C26 C27 H27A 109.5 . . ?
C26 C27 H27B 109.5 . . ?
H27A C27 H27B 109.5 . . ?
C26 C27 H27C 109.5 . . ?
H27A C27 H27C 109.5 . . ?
H27B C27 H27C 109.5 . . ?
O8 C26 O6 126(5) . . ?
O8 C26 C27 119(3) . . ?
O6 C26 C27 114(6) . . ?

loop_
_geom_bond_atom_site_label_1
_geom_bond_atom_site_label_2
_geom_bond_distance
_geom_bond_site_symmetry_2
_geom_bond_publ_flag
Zn1 O1 1.927(3) . ?
Zn1 O4 1.996(4) . ?
Zn1 O2 1.996(4) . ?
Zn1 N1 2.035(4) . ?
Zn2 O1 1.928(4) . ?
Zn2 O3 1.996(5) . ?
Zn2 O6 2.034(7) . ?
Zn2 N4 2.105(5) . ?
N1 C8 1.358(7) . ?
N1 C1 1.359(7) . ?
N2 C2 1.319(7) . ?
N2 C1 1.359(7) . ?
N3 C2 1.346(7) . ?
N3 C34 1.427(8) . ?
N4 C17 1.317(8) . ?
N4 C10 1.375(7) . ?
N5 C10 1.345(7) . ?
N5 C11 1.353(7) . ?
N6 C11 1.361(8) . ?
N6 C34 1.445(8) 3_665 ?
O1 H1 0.9300 . ?
O2 C19 1.231(8) . ?
O3 C19 1.242(8) . ?
O4 C21 1.252(7) . ?
O5 C21 1.215(7) . ?
O6 C23 1.22(2) . ?
O6 C26 1.25(4) . ?
O7 C23 1.21(7) . ?
Cl1 C25 1.82(2) . ?
Cl1 C25 1.99(2) 3 ?
C1 C5 1.431(8) . ?
C2 C3 1.444(9) . ?
C3 C4 1.352(10) . ?
C3 H3 0.9300 . ?
C4 C5 1.390(10) . ?
C4 H4 0.9300 . ?
C5 C6 1.393(10) . ?
C6 C7 1.353(10) . ?
C6 H6 0.9300 . ?
C7 C8 1.373(9) . ?
C7 H7 0.9300 . ?
C8 C9 1.473(9) . ?
C9 H9A 0.9600 . ?
C9 H9B 0.9600 . ?
C9 H9C 0.9600 . ?
C10 C14 1.404(9) . ?
C11 C12 1.390(9) . ?
C12 C13 1.331(11) . ?
C12 H12 0.9300 . ?
C13 C14 1.437(11) . ?
C13 H13 0.9300 . ?
C14 C15 1.370(12) . ?
C15 C16 1.340(12) . ?
C15 H15 0.9300 . ?
C16 C17 1.410(12) . ?
C16 H16 0.9300 . ?
C17 C18 1.500(12) . ?
C18 H18A 0.9600 . ?
C18 H18B 0.9600 . ?
C18 H18C 0.9600 . ?
C19 C20 1.530(8) . ?
C20 H20A 0.9600 . ?
C20 H20B 0.9600 . ?
C20 H20C 0.9600 . ?
C21 C22 1.475(9) . ?
C22 H22A 0.9600 . ?
C22 H22B 0.9600 . ?
C22 H22C 0.9600 . ?
C23 C24 1.53(5) . ?
C24 H24A 0.9600 . ?
C24 H24B 0.9600 . ?
C24 H24C 0.9600 . ?
C34 N6 1.445(8) 3_665 ?
C34 H34A 0.9700 . ?
C34 H34B 0.9700 . ?
C25 Cl1 1.99(2) 3 ?
C25 H25A 0.9700 . ?
C25 H25B 0.9700 . ?
O8 C26 1.25(9) . ?
C27 C26 1.48(6) . ?
C27 H27A 0.9600 . ?
C27 H27B 0.9600 . ?
C27 H27C 0.9600 . ?

loop_
_geom_torsion_atom_site_label_1
_geom_torsion_atom_site_label_2
_geom_torsion_atom_site_label_3
_geom_torsion_atom_site_label_4
_geom_torsion
_geom_torsion_site_symmetry_1
_geom_torsion_site_symmetry_2
_geom_torsion_site_symmetry_3
_geom_torsion_site_symmetry_4
_geom_torsion_publ_flag
O1 Zn1 N1 C8 -123.0(5) . . . . ?
O4 Zn1 N1 C8 109.0(5) . . . . ?
O2 Zn1 N1 C8 -12.3(5) . . . . ?
O1 Zn1 N1 C1 65.8(4) . . . . ?
O4 Zn1 N1 C1 -62.2(4) . . . . ?
O2 Zn1 N1 C1 176.5(3) . . . . ?
O1 Zn2 N4 C17 117.2(6) . . . . ?
O3 Zn2 N4 C17 10.7(7) . . . . ?
O6 Zn2 N4 C17 -114.6(6) . . . . ?
O1 Zn2 N4 C10 -62.4(4) . . . . ?
O3 Zn2 N4 C10 -168.9(4) . . . . ?
O6 Zn2 N4 C10 65.7(4) . . . . ?
O4 Zn1 O1 Zn2 -111.8(3) . . . . ?
O2 Zn1 O1 Zn2 -1.3(3) . . . . ?
N1 Zn1 O1 Zn2 117.1(3) . . . . ?
O3 Zn2 O1 Zn1 -7.4(3) . . . . ?
O6 Zn2 O1 Zn1 111.0(3) . . . . ?
N4 Zn2 O1 Zn1 -119.8(3) . . . . ?
O1 Zn1 O2 C19 21.3(6) . . . . ?
O4 Zn1 O2 C19 132.8(6) . . . . ?
N1 Zn1 O2 C19 -101.5(6) . . . . ?
O1 Zn2 O3 C19 7.9(8) . . . . ?
O6 Zn2 O3 C19 -111.0(7) . . . . ?
N4 Zn2 O3 C19 122.0(7) . . . . ?
O1 Zn1 O4 C21 168.5(4) . . . . ?
O2 Zn1 O4 C21 64.5(4) . . . . ?
N1 Zn1 O4 C21 -59.1(4) . . . . ?
O1 Zn2 O6 C23 -164.1(10) . . . . ?
O3 Zn2 O6 C23 -53.7(10) . . . . ?
N4 Zn2 O6 C23 69.3(10) . . . . ?
O1 Zn2 O6 C26 -150(3) . . . . ?
O3 Zn2 O6 C26 -40(3) . . . . ?
N4 Zn2 O6 C26 83(3) . . . . ?
C8 N1 C1 N2 -179.1(5) . . . . ?
Zn1 N1 C1 N2 -6.8(6) . . . . ?
C8 N1 C1 C5 3.2(8) . . . . ?
Zn1 N1 C1 C5 175.4(4) . . . . ?
C2 N2 C1 N1 -179.3(5) . . . . ?
C2 N2 C1 C5 -1.5(8) . . . . ?
C1 N2 C2 N3 -179.1(5) . . . . ?
C1 N2 C2 C3 0.6(8) . . . . ?
C34 N3 C2 N2 -5.7(8) . . . . ?
C34 N3 C2 C3 174.5(5) . . . . ?
N2 C2 C3 C4 -0.1(10) . . . . ?
N3 C2 C3 C4 179.7(6) . . . . ?
C2 C3 C4 C5 0.4(11) . . . . ?
C3 C4 C5 C6 -179.5(7) . . . . ?
C3 C4 C5 C1 -1.1(11) . . . . ?
N1 C1 C5 C4 179.4(6) . . . . ?
N2 C1 C5 C4 1.8(9) . . . . ?
N1 C1 C5 C6 -2.1(9) . . . . ?
N2 C1 C5 C6 -179.7(6) . . . . ?
C4 C5 C6 C7 179.5(8) . . . . ?
C1 C5 C6 C7 1.1(11) . . . . ?
C5 C6 C7 C8 -1.2(12) . . . . ?
C1 N1 C8 C7 -3.3(9) . . . . ?
Zn1 N1 C8 C7 -173.8(5) . . . . ?
C1 N1 C8 C9 177.9(6) . . . . ?
Zn1 N1 C8 C9 7.4(8) . . . . ?
C6 C7 C8 N1 2.3(11) . . . . ?
C6 C7 C8 C9 -178.9(7) . . . . ?
C11 N5 C10 N4 179.6(5) . . . . ?
C11 N5 C10 C14 -1.4(8) . . . . ?
C17 N4 C10 N5 176.6(5) . . . . ?
Zn2 N4 C10 N5 -3.8(6) . . . . ?
C17 N4 C10 C14 -2.4(9) . . . . ?
Zn2 N4 C10 C14 177.3(5) . . . . ?
C10 N5 C11 N6 178.8(5) . . . . ?
C10 N5 C11 C12 -0.2(8) . . . . ?
C34 N6 C11 N5 -7.2(8) 3_665 . . . ?
C34 N6 C11 C12 171.8(6) 3_665 . . . ?
N5 C11 C12 C13 2.0(10) . . . . ?
N6 C11 C12 C13 -176.9(7) . . . . ?
C11 C12 C13 C14 -2.1(11) . . . . ?
N5 C10 C14 C15 -178.0(7) . . . . ?
N4 C10 C14 C15 0.9(10) . . . . ?
N5 C10 C14 C13 1.2(9) . . . . ?
N4 C10 C14 C13 -179.9(6) . . . . ?
C12 C13 C14 C15 179.7(8) . . . . ?
C12 C13 C14 C10 0.6(11) . . . . ?
C10 C14 C15 C16 2.0(13) . . . . ?
C13 C14 C15 C16 -177.0(9) . . . . ?
C14 C15 C16 C17 -3.5(15) . . . . ?
C10 N4 C17 C16 1.0(10) . . . . ?
Zn2 N4 C17 C16 -178.6(6) . . . . ?
C10 N4 C17 C18 -179.0(6) . . . . ?
Zn2 N4 C17 C18 1.4(10) . . . . ?
C15 C16 C17 N4 1.9(13) . . . . ?
C15 C16 C17 C18 -178.1(9) . . . . ?
Zn1 O2 C19 O3 -26.6(11) . . . . ?
Zn1 O2 C19 C20 156.5(5) . . . . ?
Zn2 O3 C19 O2 7.7(12) . . . . ?
Zn2 O3 C19 C20 -175.4(5) . . . . ?
Zn1 O4 C21 O5 5.9(8) . . . . ?
Zn1 O4 C21 C22 -173.4(6) . . . . ?
C26 O6 C23 O7 -177(3) . . . . ?
Zn2 O6 C23 O7 -9.2(18) . . . . ?
C26 O6 C23 C24 8(2) . . . . ?
Zn2 O6 C23 C24 176.2(16) . . . . ?
C2 N3 C34 N6 75.9(7) . . . 3_665 ?
C25 Cl1 C25 Cl1 0.0 3 . . 3 ?
C23 O6 C26 O8 -158(5) . . . . ?
Zn2 O6 C26 O8 -179.1(14) . . . . ?
C23 O6 C26 C27 30(3) . . . . ?
Zn2 O6 C26 C27 9(6) . . . . ?
